data_7111685
loop_
_publ_author_name
'Zhang, Yuanzhu'
'Mallik, Uma Prasad'
'Rath, Nigam'
'Yee, Gordon T.'
'Cl\'erac, Rodolphe'
'Holmes, Stephen M.'

_publ_section_title
;
 A cyano-based octanuclear {FeIII4NiII4} single-molecule magnet
;
_journal_issue 27
_journal_name_full 'Chemical Communications'
_journal_page_first 4953
_journal_page_last 4955
_journal_paper_doi 10.1039/c0cc00317d
_journal_volume 46
_journal_year 2010
_chemical_formula_sum 'C116 H212 B4 Cl4 Fe4 N56 Ni4 O24'
_chemical_formula_weight 3418.70
_chemical_name_common Octa-Fe4Ni4
_chemical_name_systematic
;
?
;
_space_group_IT_number 2
_symmetry_cell_setting triclinic
_symmetry_space_group_name_Hall '-P 1'
_symmetry_space_group_name_H-M 'P -1'
_atom_sites_solution_hydrogens geom
_atom_sites_solution_primary direct
_atom_sites_solution_secondary difmap
_audit_creation_method SHELXL-97
_cell_angle_alpha 75.052(3)
_cell_angle_beta 77.373(3)
_cell_angle_gamma 62.117(3)
_cell_formula_units_Z 1
_cell_length_a 14.0577(10)
_cell_length_b 14.5679(11)
_cell_length_c 23.4120(18)
_cell_measurement_reflns_used 9849
_cell_measurement_temperature 100(2)
_cell_measurement_theta_max 27.71
_cell_measurement_theta_min 2.63
_cell_volume 4067.5(5)
_computing_cell_refinement 'Bruker SAINT'
_computing_data_collection 'Bruker APEX2'
_computing_data_reduction 'Bruker SAINT'
_computing_molecular_graphics 'Bruker SHELXTL'
_computing_publication_material 'Bruker SHELXTL'
_computing_structure_refinement 'SHELXL-97 (Sheldrick, 2008)'
_computing_structure_solution 'SHELXS-97 (Sheldrick, 2008)'
_diffrn_ambient_temperature 100(2)
_diffrn_measured_fraction_theta_full 0.968
_diffrn_measured_fraction_theta_max 0.953
_diffrn_measurement_device_type 'Bruker APEX-II CCD'
_diffrn_measurement_method '\f and \w scans'
_diffrn_radiation_monochromator graphite
_diffrn_radiation_source 'fine-focus sealed tube'
_diffrn_radiation_type MoK\a
_diffrn_radiation_wavelength 0.71073
_diffrn_reflns_av_R_equivalents 0.0467
_diffrn_reflns_av_sigmaI/netI 0.0527
_diffrn_reflns_limit_h_max 18
_diffrn_reflns_limit_h_min -11
_diffrn_reflns_limit_k_max 19
_diffrn_reflns_limit_k_min -17
_diffrn_reflns_limit_l_max 30
_diffrn_reflns_limit_l_min -30
_diffrn_reflns_number 87956
_diffrn_reflns_theta_full 25.00
_diffrn_reflns_theta_max 28.09
_diffrn_reflns_theta_min 1.61
_exptl_absorpt_coefficient_mu 0.942
_exptl_absorpt_correction_T_max 0.9076
_exptl_absorpt_correction_T_min 0.7269
_exptl_absorpt_correction_type multi-scan
_exptl_absorpt_process_details 'sadabs v2008/1'
_exptl_crystal_colour 'dark red'
_exptl_crystal_density_diffrn 1.396
_exptl_crystal_density_method 'not measured'
_exptl_crystal_description Rectangular
_exptl_crystal_F_000 1796
_exptl_crystal_size_max 0.36
_exptl_crystal_size_mid 0.25
_exptl_crystal_size_min 0.11
_refine_diff_density_max 1.359
_refine_diff_density_min -1.045
_refine_diff_density_rms 0.123
_refine_ls_extinction_method none
_refine_ls_goodness_of_fit_ref 1.113
_refine_ls_hydrogen_treatment mixed
_refine_ls_matrix_type full
_refine_ls_number_parameters 1026
_refine_ls_number_reflns 18879
_refine_ls_number_restraints 3
_refine_ls_restrained_S_all 1.113
_refine_ls_R_factor_all 0.1037
_refine_ls_R_factor_gt 0.0609
_refine_ls_shift/su_max 0.009
_refine_ls_shift/su_mean 0.000
_refine_ls_structure_factor_coef Fsqd
_refine_ls_weighting_details 'calc w=1/[\s^2^(Fo^2^)+(0.0734P)^2^+14.8582P] where P=(Fo^2^+2Fc^2^)/3'
_refine_ls_weighting_scheme calc
_refine_ls_wR_factor_gt 0.1525
_refine_ls_wR_factor_ref 0.1897
_reflns_number_gt 12905
_reflns_number_total 18879
_reflns_threshold_expression >2sigma(I)
_cod_data_source_file C0CC00317Dsup1.cif
_cod_data_source_block 2
_cod_depositor_comments
;
The following automatic conversions were performed:

'_symmetry_cell_setting' value 'Triclinic' changed to 'triclinic'
according to /home/saulius/struct/CIF-dictionaries/cif_core.dic
dictionary named 'cif_core.dic' version 2.4.2 from 2011-04-26.

Automatic conversion script
Id: cif_fix_values 1891 2012-01-12 08:04:46Z andrius 
;
_cod_original_sg_symbol_H-M P-1
_cod_database_code 7111685

loop_
_symmetry_equiv_pos_as_xyz
'x, y, z'
'-x, -y, -z'

loop_
_atom_site_label
_atom_site_type_symbol
_atom_site_fract_x
_atom_site_fract_y
_atom_site_fract_z
_atom_site_U_iso_or_equiv
_atom_site_adp_type
_atom_site_occupancy
_atom_site_symmetry_multiplicity
_atom_site_calc_flag
_atom_site_refinement_flags
_atom_site_disorder_assembly
_atom_site_disorder_group
Fe1 Fe 0.99763(5) 0.37367(4) 0.38903(2) 0.01354(13) Uani 1 1 d . . .
Fe2 Fe 0.70027(5) 0.50279(5) 0.12678(3) 0.02234(15) Uani 1 1 d . . .
Ni1 Ni 1.21305(4) 0.56285(4) 0.40747(2) 0.01619(12) Uani 1 1 d . . .
Ni2 Ni 0.76615(4) 0.70272(4) 0.24962(2) 0.01793(13) Uani 1 1 d . . .
B1 B 1.0941(4) 0.1396(4) 0.3806(2) 0.0197(9) Uani 1 1 d . . .
H1 H 1.1259 0.0636 0.3772 0.024 Uiso 1 1 calc R . .
B2 B 0.8081(5) 0.3433(5) 0.0422(2) 0.0311(12) Uani 1 1 d . . .
H2 H 0.8439 0.2912 0.0146 0.037 Uiso 1 1 calc R . .
N1 N 0.8629(3) 0.5677(3) 0.30199(15) 0.0192(7) Uani 1 1 d . . .
N2 N 1.1165(3) 0.5009(3) 0.39612(15) 0.0188(7) Uani 1 1 d . . .
N3 N 0.8413(3) 0.4513(3) 0.49969(15) 0.0180(7) Uani 1 1 d . . .
N4 N 0.7780(3) 0.6186(3) 0.18451(16) 0.0218(8) Uani 1 1 d . . .
N5 N 0.5889(3) 0.4720(4) 0.25424(19) 0.0357(10) Uani 1 1 d . . .
N6 N 0.5073(5) 0.7218(4) 0.1054(3) 0.0528(14) Uani 1 1 d . . .
N7 N 0.9710(3) 0.1936(3) 0.37864(15) 0.0174(7) Uani 1 1 d . . .
N8 N 0.9138(3) 0.2964(3) 0.38518(14) 0.0164(7) Uani 1 1 d . . .
N9 N 1.1440(3) 0.2009(3) 0.32947(16) 0.0195(7) Uani 1 1 d . . .
N10 N 1.1046(3) 0.3083(3) 0.32367(15) 0.0191(7) Uani 1 1 d . . .
N11 N 1.1161(3) 0.1517(3) 0.43877(15) 0.0178(7) Uani 1 1 d . . .
N12 N 1.0872(3) 0.2505(3) 0.44796(15) 0.0166(7) Uani 1 1 d . . .
N13 N 0.6871(3) 0.3736(3) 0.05586(18) 0.0292(9) Uani 1 1 d . . .
N14 N 0.6273(3) 0.4378(3) 0.09637(17) 0.0287(9) Uani 1 1 d . . .
N15 N 0.8220(3) 0.4444(3) 0.01505(16) 0.0274(9) Uani 1 1 d . . .
N16 N 0.7746(3) 0.5266(3) 0.04513(16) 0.0260(8) Uani 1 1 d . . .
N17 N 0.8587(3) 0.2986(3) 0.10104(17) 0.0278(9) Uani 1 1 d . . .
N18 N 0.8259(3) 0.3632(3) 0.14217(16) 0.0223(8) Uani 1 1 d . . .
N19 N 1.1000(3) 0.7247(3) 0.40470(18) 0.0270(8) Uani 1 1 d . . .
H19A H 1.0723 0.7520 0.3687 0.032 Uiso 1 1 calc R . .
H19B H 1.0436 0.7304 0.4344 0.032 Uiso 1 1 calc R . .
N20 N 1.3471(3) 0.4158(3) 0.42591(18) 0.0260(8) Uani 1 1 d . . .
H20A H 1.3309 0.3779 0.4614 0.031 Uiso 1 1 calc R . .
H20B H 1.3631 0.3778 0.3964 0.031 Uiso 1 1 calc R . .
N21 N 1.2636(3) 0.5866(3) 0.31632(16) 0.0259(8) Uani 1 1 d . . .
H21A H 1.3102 0.5226 0.3051 0.031 Uiso 1 1 calc R . .
H21B H 1.2046 0.6169 0.2954 0.031 Uiso 1 1 calc R . .
N22 N 1.3202(3) 0.6222(3) 0.41267(16) 0.0215(8) Uani 1 1 d . . .
N23 N 0.7549(3) 0.7925(3) 0.30969(17) 0.0239(8) Uani 1 1 d . . .
H23A H 0.7084 0.7849 0.3429 0.029 Uiso 1 1 calc R . .
H23E H 0.8220 0.7695 0.3215 0.029 Uiso 1 1 calc R . .
N24 N 0.8878(3) 0.7393(3) 0.19233(18) 0.0283(9) Uani 1 1 d . . .
H24A H 0.9315 0.7440 0.2145 0.034 Uiso 1 1 calc R . .
H24E H 0.9303 0.6866 0.1706 0.034 Uiso 1 1 calc R . .
N25 N 0.6193(3) 0.6886(3) 0.28381(16) 0.0222(8) Uani 1 1 d . . .
H25A H 0.6234 0.6289 0.2748 0.027 Uiso 1 1 calc R . .
H25B H 0.6088 0.6825 0.3245 0.027 Uiso 1 1 calc R . .
N26 N 0.6613(3) 0.8489(3) 0.20479(16) 0.0238(8) Uani 1 1 d . . .
C1 C 0.9130(3) 0.4952(3) 0.33486(18) 0.0173(8) Uani 1 1 d . . .
C2 C 1.0724(3) 0.4530(3) 0.39314(17) 0.0163(8) Uani 1 1 d . . .
C3 C 0.8968(3) 0.4295(3) 0.45608(18) 0.0155(8) Uani 1 1 d . . .
C4 C 0.7559(4) 0.5727(3) 0.16033(18) 0.0212(9) Uani 1 1 d . . .
C5 C 0.6298(4) 0.4818(4) 0.2064(2) 0.0278(10) Uani 1 1 d . . .
C6 C 0.5790(4) 0.6392(4) 0.1126(2) 0.0319(11) Uani 1 1 d . . .
C7 C 0.8088(3) 0.3233(3) 0.38308(17) 0.0168(8) Uani 1 1 d . . .
C8 C 0.7989(3) 0.2360(3) 0.37545(18) 0.0190(8) Uani 1 1 d . . .
C9 C 0.9030(4) 0.1556(3) 0.37240(19) 0.0202(8) Uani 1 1 d . . .
C10 C 0.9412(4) 0.0457(4) 0.3634(2) 0.0292(10) Uani 1 1 d . . .
H10A H 1.0143 0.0214 0.3420 0.044 Uiso 1 1 calc R . .
H10B H 0.8920 0.0442 0.3401 0.044 Uiso 1 1 calc R . .
H10C H 0.9423 -0.0007 0.4021 0.044 Uiso 1 1 calc R . .
C11 C 0.6966(4) 0.2337(4) 0.3689(2) 0.0279(10) Uani 1 1 d . . .
H11A H 0.7143 0.1686 0.3554 0.042 Uiso 1 1 calc R . .
H11B H 0.6570 0.2948 0.3397 0.042 Uiso 1 1 calc R . .
H11C H 0.6515 0.2360 0.4074 0.042 Uiso 1 1 calc R . .
C12 C 0.7186(3) 0.4302(3) 0.38561(19) 0.0190(8) Uani 1 1 d . . .
H12A H 0.7439 0.4736 0.3980 0.028 Uiso 1 1 calc R . .
H12B H 0.6586 0.4244 0.4143 0.028 Uiso 1 1 calc R . .
H12C H 0.6937 0.4632 0.3462 0.028 Uiso 1 1 calc R . .
C13 C 1.1611(4) 0.3405(4) 0.27572(19) 0.0255(10) Uani 1 1 d . . .
C14 C 1.2386(4) 0.2515(4) 0.2507(2) 0.0330(11) Uani 1 1 d . . .
C15 C 1.2259(4) 0.1657(4) 0.2859(2) 0.0287(10) Uani 1 1 d . . .
C16 C 1.2879(4) 0.0519(4) 0.2819(2) 0.0388(13) Uani 1 1 d . . .
H16A H 1.2374 0.0223 0.2832 0.058 Uiso 1 1 calc R . .
H16B H 1.3311 0.0142 0.3154 0.058 Uiso 1 1 calc R . .
H16C H 1.3360 0.0442 0.2444 0.058 Uiso 1 1 calc R . .
C17 C 1.3196(6) 0.2533(5) 0.1972(3) 0.0526(17) Uani 1 1 d . . .
H17A H 1.3323 0.1993 0.1749 0.079 Uiso 1 1 calc R . .
H17B H 1.3879 0.2387 0.2101 0.079 Uiso 1 1 calc R . .
H17C H 1.2916 0.3230 0.1716 0.079 Uiso 1 1 calc R . .
C18 C 1.1419(4) 0.4520(4) 0.2524(2) 0.0316(11) Uani 1 1 d . . .
H18A H 1.1081 0.4925 0.2848 0.047 Uiso 1 1 calc R . .
H18B H 1.0938 0.4823 0.2211 0.047 Uiso 1 1 calc R . .
H18C H 1.2111 0.4547 0.2360 0.047 Uiso 1 1 calc R . .
C19 C 1.1280(3) 0.2385(3) 0.49778(18) 0.0169(8) Uani 1 1 d . . .
C20 C 1.1824(4) 0.1308(3) 0.5212(2) 0.0214(9) Uani 1 1 d . . .
C21 C 1.1735(4) 0.0783(3) 0.4823(2) 0.0215(9) Uani 1 1 d . . .
C22 C 1.2155(5) -0.0368(4) 0.4837(2) 0.0336(12) Uani 1 1 d . . .
H22A H 1.1546 -0.0542 0.4879 0.050 Uiso 1 1 calc R . .
H22B H 1.2577 -0.0769 0.5175 0.050 Uiso 1 1 calc R . .
H22C H 1.2619 -0.0552 0.4466 0.050 Uiso 1 1 calc R . .
C23 C 1.2412(4) 0.0842(4) 0.5756(2) 0.0312(11) Uani 1 1 d . . .
H23B H 1.2799 0.0072 0.5790 0.047 Uiso 1 1 calc R . .
H23C H 1.1890 0.1019 0.6110 0.047 Uiso 1 1 calc R . .
H23D H 1.2933 0.1129 0.5722 0.047 Uiso 1 1 calc R . .
C24 C 1.1181(4) 0.3269(3) 0.52364(19) 0.0205(9) Uani 1 1 d . . .
H24B H 1.0538 0.3912 0.5113 0.031 Uiso 1 1 calc R . .
H24C H 1.1828 0.3394 0.5094 0.031 Uiso 1 1 calc R . .
H24D H 1.1114 0.3081 0.5672 0.031 Uiso 1 1 calc R . .
C25 C 0.5244(4) 0.4508(4) 0.1009(2) 0.0339(12) Uani 1 1 d . . .
C26 C 0.5196(5) 0.3932(5) 0.0628(2) 0.0370(13) Uani 1 1 d . . .
C27 C 0.6235(5) 0.3455(4) 0.0354(2) 0.0345(12) Uani 1 1 d . . .
C28 C 0.6662(6) 0.2753(5) -0.0088(3) 0.0517(17) Uani 1 1 d . . .
H28A H 0.7181 0.2934 -0.0390 0.077 Uiso 1 1 calc R . .
H28B H 0.6063 0.2840 -0.0279 0.077 Uiso 1 1 calc R . .
H28C H 0.7025 0.2018 0.0112 0.077 Uiso 1 1 calc R . .
C29 C 0.4206(5) 0.3868(5) 0.0527(3) 0.0483(16) Uani 1 1 d . . .
H29A H 0.4150 0.4031 0.0099 0.072 Uiso 1 1 calc R . .
H29B H 0.3557 0.4379 0.0726 0.072 Uiso 1 1 calc R . .
H29C H 0.4267 0.3154 0.0690 0.072 Uiso 1 1 calc R . .
C30 C 0.4321(5) 0.5126(5) 0.1419(3) 0.0441(14) Uani 1 1 d . . .
H30A H 0.4454 0.5681 0.1501 0.066 Uiso 1 1 calc R . .
H30B H 0.4254 0.4655 0.1793 0.066 Uiso 1 1 calc R . .
H30C H 0.3649 0.5448 0.1234 0.066 Uiso 1 1 calc R . .
C31 C 0.8003(4) 0.6044(4) 0.0114(2) 0.0297(11) Uani 1 1 d . . .
C32 C 0.8648(4) 0.5703(5) -0.0398(2) 0.0348(12) Uani 1 1 d . . .
C33 C 0.8777(4) 0.4697(5) -0.0368(2) 0.0329(11) Uani 1 1 d . . .
C34 C 0.9388(6) 0.3967(6) -0.0796(3) 0.0528(16) Uani 1 1 d . . .
H34A H 0.9840 0.3268 -0.0582 0.079 Uiso 1 1 calc R . .
H34B H 0.9851 0.4238 -0.1091 0.079 Uiso 1 1 calc R . .
H34C H 0.8879 0.3912 -0.0996 0.079 Uiso 1 1 calc R . .
C35 C 0.9143(5) 0.6311(6) -0.0884(3) 0.0509(16) Uani 1 1 d . . .
H35A H 0.9356 0.6008 -0.1246 0.076 Uiso 1 1 calc R . .
H35B H 0.9783 0.6269 -0.0756 0.076 Uiso 1 1 calc R . .
H35C H 0.8612 0.7052 -0.0966 0.076 Uiso 1 1 calc R . .
C36 C 0.7634(6) 0.7084(5) 0.0283(2) 0.0447(15) Uani 1 1 d . . .
H36A H 0.6884 0.7324 0.0471 0.067 Uiso 1 1 calc R . .
H36B H 0.7677 0.7598 -0.0074 0.067 Uiso 1 1 calc R . .
H36C H 0.8099 0.7015 0.0564 0.067 Uiso 1 1 calc R . .
C37 C 0.8940(4) 0.3106(4) 0.18444(19) 0.0249(10) Uani 1 1 d . . .
C38 C 0.9690(4) 0.2131(4) 0.1714(2) 0.0286(10) Uani 1 1 d . . .
C39 C 0.9452(4) 0.2076(4) 0.1179(2) 0.0306(11) Uani 1 1 d . . .
C40 C 1.0024(5) 0.1207(5) 0.0827(3) 0.0452(14) Uani 1 1 d . . .
H40A H 0.9493 0.1128 0.0658 0.068 Uiso 1 1 calc R . .
H40B H 1.0431 0.0545 0.1087 0.068 Uiso 1 1 calc R . .
H40C H 1.0525 0.1376 0.0505 0.068 Uiso 1 1 calc R . .
C41 C 1.0622(4) 0.1316(4) 0.2048(2) 0.0341(11) Uani 1 1 d . . .
H41A H 1.0447 0.1380 0.2469 0.051 Uiso 1 1 calc R . .
H41B H 1.1271 0.1427 0.1883 0.051 Uiso 1 1 calc R . .
H41C H 1.0756 0.0610 0.2010 0.051 Uiso 1 1 calc R . .
C42 C 0.8886(4) 0.3561(4) 0.23603(19) 0.0274(10) Uani 1 1 d . . .
H42A H 0.8129 0.3907 0.2530 0.041 Uiso 1 1 calc R . .
H42B H 0.9184 0.4079 0.2226 0.041 Uiso 1 1 calc R . .
H42C H 0.9308 0.2995 0.2663 0.041 Uiso 1 1 calc R . .
C43 C 1.1555(5) 0.7847(4) 0.4128(3) 0.0416(13) Uani 1 1 d . . .
H43A H 1.1056 0.8389 0.4372 0.050 Uiso 1 1 calc R . .
H43B H 1.1751 0.8213 0.3736 0.050 Uiso 1 1 calc R . .
C44 C 1.2566(4) 0.7124(4) 0.4431(2) 0.0295(10) Uani 1 1 d . . .
H44A H 1.2998 0.7509 0.4412 0.035 Uiso 1 1 calc R . .
H44B H 1.2367 0.6877 0.4854 0.035 Uiso 1 1 calc R . .
C45 C 1.4410(4) 0.4322(4) 0.4293(2) 0.0353(12) Uani 1 1 d . . .
H45A H 1.4842 0.4329 0.3898 0.042 Uiso 1 1 calc R . .
H45B H 1.4877 0.3736 0.4579 0.042 Uiso 1 1 calc R . .
C46 C 1.4031(4) 0.5350(4) 0.4491(2) 0.0325(11) Uani 1 1 d . . .
H46A H 1.3722 0.5291 0.4914 0.039 Uiso 1 1 calc R . .
H46B H 1.4655 0.5508 0.4457 0.039 Uiso 1 1 calc R . .
C47 C 1.3182(5) 0.6552(5) 0.3024(2) 0.0341(12) Uani 1 1 d . . .
H47A H 1.2641 0.7293 0.2919 0.041 Uiso 1 1 calc R . .
H47B H 1.3723 0.6371 0.2671 0.041 Uiso 1 1 calc R . .
C48 C 1.3735(5) 0.6470(5) 0.3520(2) 0.0455(15) Uani 1 1 d . . .
H48A H 1.3771 0.7146 0.3483 0.055 Uiso 1 1 calc R . .
H48B H 1.4488 0.5913 0.3480 0.055 Uiso 1 1 calc R . .
C49 C 0.7144(4) 0.9050(4) 0.2805(2) 0.0342(11) Uani 1 1 d . . .
H49A H 0.7753 0.9186 0.2565 0.041 Uiso 1 1 calc R . .
H49B H 0.6822 0.9504 0.3111 0.041 Uiso 1 1 calc R . .
C50 C 0.6300(4) 0.9313(4) 0.2408(2) 0.0317(11) Uani 1 1 d . . .
H50A H 0.5607 0.9403 0.2658 0.038 Uiso 1 1 calc R . .
H50B H 0.6181 0.9993 0.2136 0.038 Uiso 1 1 calc R . .
C51 C 0.8363(5) 0.8418(4) 0.1514(2) 0.0394(13) Uani 1 1 d . . .
H51A H 0.8786 0.8379 0.1115 0.047 Uiso 1 1 calc R . .
H51B H 0.8369 0.8989 0.1665 0.047 Uiso 1 1 calc R . .
C52 C 0.7213(4) 0.8670(4) 0.1462(2) 0.0336(11) Uani 1 1 d . . .
H52A H 0.6837 0.9418 0.1270 0.040 Uiso 1 1 calc R . .
H52B H 0.7218 0.8224 0.1205 0.040 Uiso 1 1 calc R . .
C53 C 0.5270(4) 0.7830(4) 0.2574(2) 0.0293(10) Uani 1 1 d . . .
H53A H 0.4908 0.8333 0.2854 0.035 Uiso 1 1 calc R . .
H53B H 0.4736 0.7617 0.2507 0.035 Uiso 1 1 calc R . .
C54 C 0.5655(4) 0.8365(4) 0.1988(2) 0.0282(10) Uani 1 1 d . . .
H54A H 0.5842 0.7938 0.1678 0.034 Uiso 1 1 calc R . .
H54B H 0.5064 0.9068 0.1863 0.034 Uiso 1 1 calc R . .
N27 N 0.5091(8) 1.1481(8) 0.3191(6) 0.127(4) Uani 1 1 d . . .
C55 C 0.4588(9) 1.1343(8) 0.3658(5) 0.103(4) Uani 1 1 d . . .
C56 C 0.3927(12) 1.1287(13) 0.4118(7) 0.178(8) Uani 1 1 d . . .
H56A H 0.4332 1.0834 0.4456 0.267 Uiso 1 1 calc R . .
H56B H 0.3479 1.0988 0.4044 0.267 Uiso 1 1 calc R . .
H56C H 0.3461 1.1995 0.4210 0.267 Uiso 1 1 calc R . .
N28 N 0.7263(15) 0.1084(9) 0.1230(5) 0.185(7) Uani 1 1 d . . .
C57 C 0.7165(12) 0.1489(9) 0.1636(5) 0.110(4) Uani 1 1 d . . .
C58 C 0.7054(8) 0.1940(7) 0.2096(5) 0.089(3) Uani 1 1 d . . .
H58A H 0.7736 0.1594 0.2273 0.133 Uiso 1 1 calc R . .
H58B H 0.6476 0.1863 0.2396 0.133 Uiso 1 1 calc R . .
H58C H 0.6869 0.2692 0.1954 0.133 Uiso 1 1 calc R . .
Cl1 Cl 0.53390(10) 0.78563(11) 0.43448(5) 0.0331(3) Uani 1 1 d . . .
Cl2 Cl 1.03242(14) 0.85213(12) 0.24662(8) 0.0519(4) Uani 1 1 d . . .
O1 O 0.5234(4) 0.8756(4) 0.3869(2) 0.0668(14) Uani 1 1 d . . .
O2 O 0.6437(4) 0.7249(5) 0.4393(3) 0.089(2) Uani 1 1 d . . .
O3 O 0.4821(6) 0.8194(5) 0.4890(2) 0.111(3) Uani 1 1 d . . .
O4 O 0.4914(8) 0.7289(8) 0.4207(3) 0.150(4) Uani 1 1 d . . .
O5 O 1.0983(4) 0.8751(4) 0.2733(2) 0.0563(12) Uani 1 1 d . . .
O6 O 0.9530(5) 0.9406(5) 0.2183(3) 0.100(2) Uani 1 1 d . . .
O7 O 0.9875(9) 0.7975(8) 0.2900(5) 0.205(7) Uani 1 1 d . . .
O8 O 1.0946(8) 0.7854(12) 0.2076(7) 0.270(10) Uani 1 1 d . . .
O9 O 0.4392(4) 0.3750(4) 0.2954(2) 0.0527(11) Uani 1 1 d D . .
H9W1 H 0.468(5) 0.340(4) 0.2602(15) 0.063 Uiso 1 1 d D . .
H9W2 H 0.437(6) 0.311(3) 0.3249(19) 0.063 Uiso 1 1 d D . .
O10 O 0.3137(11) 0.8800(11) 0.1670(7) 0.074(4) Uani 0.50 1 d P A 1
O101 O 0.332(2) 0.9072(16) 0.1039(10) 0.077(7) Uani 0.25 1 d P B 2
O102 O 0.271(2) 0.875(2) 0.1440(15) 0.091(9) Uani 0.25 1 d P B 2
O11 O 0.3286(13) 1.0711(9) 0.1113(6) 0.116(6) Uani 0.50 1 d P . .
O12 O 1.0541(16) 0.8719(14) 0.0631(7) 0.135(6) Uani 0.50 1 d P . .
O13 O 0.8531(17) 0.0152(15) 0.0271(9) 0.153(7) Uani 0.50 1 d P . .
O14 O 0.699(3) -0.0252(18) -0.0036(12) 0.104(10) Uani 0.25 1 d P . .
O15 O 0.493(2) 1.093(2) 0.0813(14) 0.117(11) Uani 0.25 1 d P . .

loop_
_atom_site_aniso_label
_atom_site_aniso_U_11
_atom_site_aniso_U_22
_atom_site_aniso_U_33
_atom_site_aniso_U_23
_atom_site_aniso_U_13
_atom_site_aniso_U_12
Fe1 0.0103(3) 0.0155(3) 0.0172(3) -0.0031(2) -0.0015(2) -0.0075(2)
Fe2 0.0230(3) 0.0307(4) 0.0201(3) -0.0022(2) -0.0036(2) -0.0180(3)
Ni1 0.0130(3) 0.0202(3) 0.0198(3) -0.0026(2) -0.00107(19) -0.0117(2)
Ni2 0.0173(3) 0.0191(3) 0.0197(3) -0.0006(2) -0.0033(2) -0.0107(2)
B1 0.016(2) 0.019(2) 0.025(2) -0.0064(18) -0.0062(18) -0.0063(19)
B2 0.039(3) 0.037(3) 0.026(3) -0.009(2) -0.005(2) -0.022(3)
N1 0.0181(18) 0.0202(18) 0.0218(17) -0.0023(14) -0.0043(14) -0.0103(15)
N2 0.0150(18) 0.0215(18) 0.0225(17) -0.0030(14) -0.0017(14) -0.0108(15)
N3 0.0126(17) 0.0222(18) 0.0232(18) -0.0031(14) -0.0030(14) -0.0109(14)
N4 0.022(2) 0.0240(19) 0.0204(17) 0.0010(14) -0.0047(14) -0.0130(16)
N5 0.024(2) 0.049(3) 0.029(2) -0.0042(19) 0.0018(17) -0.016(2)
N6 0.049(3) 0.041(3) 0.074(4) -0.015(3) -0.032(3) -0.012(3)
N7 0.0153(17) 0.0162(17) 0.0230(17) -0.0042(13) -0.0029(13) -0.0081(14)
N8 0.0145(17) 0.0201(17) 0.0176(16) -0.0033(13) -0.0018(13) -0.0100(14)
N9 0.0140(17) 0.0210(18) 0.0238(18) -0.0076(14) -0.0025(14) -0.0059(14)
N10 0.0143(18) 0.0220(18) 0.0219(17) -0.0051(14) -0.0008(13) -0.0088(14)
N11 0.0145(17) 0.0149(17) 0.0239(18) -0.0048(13) -0.0052(14) -0.0044(14)
N12 0.0139(17) 0.0144(16) 0.0229(17) -0.0045(13) -0.0016(13) -0.0071(14)
N13 0.035(2) 0.036(2) 0.029(2) -0.0036(17) -0.0098(17) -0.0241(19)
N14 0.029(2) 0.040(2) 0.0254(19) 0.0010(17) -0.0086(16) -0.0236(19)
N15 0.027(2) 0.041(2) 0.0194(18) -0.0062(16) -0.0019(15) -0.0185(18)
N16 0.032(2) 0.035(2) 0.0175(17) 0.0004(15) -0.0039(15) -0.0228(18)
N17 0.030(2) 0.035(2) 0.0254(19) -0.0088(17) -0.0042(16) -0.0185(19)
N18 0.026(2) 0.027(2) 0.0191(17) -0.0050(14) -0.0011(14) -0.0159(17)
N19 0.021(2) 0.024(2) 0.036(2) 0.0001(16) -0.0054(16) -0.0113(16)
N20 0.0151(18) 0.031(2) 0.033(2) -0.0125(17) 0.0007(15) -0.0088(16)
N21 0.030(2) 0.034(2) 0.0217(18) -0.0018(16) -0.0035(16) -0.0227(18)
N22 0.022(2) 0.032(2) 0.0205(17) -0.0069(15) 0.0017(14) -0.0204(17)
N23 0.022(2) 0.0243(19) 0.0259(19) -0.0049(15) -0.0044(15) -0.0100(16)
N24 0.026(2) 0.033(2) 0.033(2) -0.0086(17) 0.0035(16) -0.0205(18)
N25 0.023(2) 0.0214(18) 0.0258(19) -0.0009(15) -0.0051(15) -0.0129(16)
N26 0.027(2) 0.0231(19) 0.0249(19) 0.0021(15) -0.0069(15) -0.0157(16)
C1 0.016(2) 0.023(2) 0.021(2) -0.0068(17) 0.0011(16) -0.0149(17)
C2 0.0118(19) 0.0150(19) 0.0176(19) -0.0018(15) -0.0001(15) -0.0036(16)
C3 0.014(2) 0.0151(19) 0.022(2) -0.0004(15) -0.0068(16) -0.0098(16)
C4 0.021(2) 0.023(2) 0.019(2) -0.0003(16) -0.0034(16) -0.0110(18)
C5 0.023(2) 0.034(3) 0.031(2) -0.002(2) -0.0067(19) -0.017(2)
C6 0.033(3) 0.037(3) 0.032(3) -0.009(2) -0.012(2) -0.017(2)
C7 0.014(2) 0.021(2) 0.0170(18) -0.0019(15) -0.0013(15) -0.0103(16)
C8 0.017(2) 0.024(2) 0.020(2) -0.0014(16) -0.0021(16) -0.0134(17)
C9 0.018(2) 0.022(2) 0.024(2) -0.0017(16) -0.0060(16) -0.0116(17)
C10 0.028(3) 0.023(2) 0.044(3) -0.007(2) -0.011(2) -0.013(2)
C11 0.020(2) 0.025(2) 0.043(3) -0.006(2) -0.005(2) -0.0121(19)
C12 0.012(2) 0.021(2) 0.024(2) -0.0058(16) -0.0021(16) -0.0076(17)
C13 0.021(2) 0.039(3) 0.020(2) -0.0035(18) 0.0014(17) -0.019(2)
C14 0.024(3) 0.045(3) 0.029(2) -0.012(2) 0.0077(19) -0.016(2)
C15 0.017(2) 0.039(3) 0.030(2) -0.016(2) 0.0023(18) -0.008(2)
C16 0.024(3) 0.040(3) 0.041(3) -0.017(2) 0.004(2) -0.003(2)
C17 0.053(4) 0.061(4) 0.048(4) -0.023(3) 0.025(3) -0.034(3)
C18 0.039(3) 0.036(3) 0.026(2) -0.004(2) 0.004(2) -0.026(2)
C19 0.0114(19) 0.021(2) 0.021(2) -0.0035(16) -0.0022(15) -0.0095(16)
C20 0.018(2) 0.019(2) 0.028(2) -0.0037(17) -0.0073(17) -0.0077(17)
C21 0.019(2) 0.017(2) 0.029(2) -0.0001(17) -0.0096(17) -0.0072(17)
C22 0.043(3) 0.018(2) 0.042(3) -0.003(2) -0.021(2) -0.009(2)
C23 0.038(3) 0.024(2) 0.038(3) 0.000(2) -0.022(2) -0.014(2)
C24 0.020(2) 0.022(2) 0.023(2) -0.0025(17) -0.0072(17) -0.0115(18)
C25 0.032(3) 0.048(3) 0.033(3) 0.009(2) -0.011(2) -0.031(2)
C26 0.043(3) 0.049(3) 0.034(3) 0.009(2) -0.018(2) -0.035(3)
C27 0.052(3) 0.045(3) 0.027(2) 0.002(2) -0.019(2) -0.036(3)
C28 0.074(5) 0.065(4) 0.045(3) -0.005(3) -0.024(3) -0.049(4)
C29 0.056(4) 0.074(4) 0.041(3) 0.008(3) -0.019(3) -0.053(4)
C30 0.031(3) 0.065(4) 0.047(3) -0.003(3) -0.009(2) -0.030(3)
C31 0.032(3) 0.042(3) 0.023(2) 0.002(2) -0.0072(19) -0.025(2)
C32 0.033(3) 0.059(4) 0.022(2) -0.001(2) -0.003(2) -0.031(3)
C33 0.028(3) 0.054(3) 0.022(2) -0.006(2) -0.0023(19) -0.023(2)
C34 0.051(4) 0.069(4) 0.033(3) -0.010(3) 0.005(3) -0.025(3)
C35 0.049(4) 0.080(5) 0.035(3) 0.003(3) 0.000(3) -0.046(4)
C36 0.071(4) 0.047(3) 0.031(3) 0.005(2) -0.009(3) -0.043(3)
C37 0.029(3) 0.033(3) 0.022(2) 0.0000(18) -0.0032(18) -0.023(2)
C38 0.032(3) 0.030(3) 0.028(2) -0.0029(19) -0.0030(19) -0.018(2)
C39 0.032(3) 0.033(3) 0.032(2) -0.008(2) -0.002(2) -0.018(2)
C40 0.050(4) 0.043(3) 0.041(3) -0.015(3) -0.014(3) -0.011(3)
C41 0.034(3) 0.037(3) 0.033(3) -0.008(2) -0.007(2) -0.015(2)
C42 0.028(3) 0.037(3) 0.019(2) -0.0016(19) -0.0031(18) -0.017(2)
C43 0.045(3) 0.023(3) 0.063(4) -0.007(2) -0.015(3) -0.016(2)
C44 0.032(3) 0.025(2) 0.042(3) -0.007(2) -0.007(2) -0.019(2)
C45 0.018(2) 0.044(3) 0.044(3) -0.007(2) -0.005(2) -0.014(2)
C46 0.020(2) 0.049(3) 0.038(3) -0.015(2) -0.003(2) -0.018(2)
C47 0.038(3) 0.053(3) 0.025(2) -0.002(2) 0.002(2) -0.036(3)
C48 0.057(4) 0.075(4) 0.031(3) -0.003(3) 0.006(2) -0.058(4)
C49 0.035(3) 0.028(3) 0.043(3) -0.009(2) -0.008(2) -0.014(2)
C50 0.036(3) 0.023(2) 0.038(3) -0.003(2) -0.011(2) -0.013(2)
C51 0.047(3) 0.039(3) 0.036(3) -0.002(2) 0.008(2) -0.030(3)
C52 0.042(3) 0.030(3) 0.028(2) 0.002(2) -0.002(2) -0.020(2)
C53 0.018(2) 0.030(3) 0.038(3) 0.002(2) -0.0086(19) -0.010(2)
C54 0.026(2) 0.026(2) 0.033(2) -0.0007(19) -0.013(2) -0.010(2)
N27 0.086(7) 0.103(7) 0.187(11) -0.031(7) 0.026(7) -0.052(6)
C55 0.075(7) 0.080(6) 0.115(8) -0.003(6) 0.030(6) -0.026(5)
C56 0.131(12) 0.247(18) 0.245(18) -0.185(16) 0.100(12) -0.136(13)
N28 0.38(2) 0.111(8) 0.119(9) 0.039(7) -0.106(12) -0.155(12)
C57 0.179(12) 0.085(7) 0.099(8) 0.030(6) -0.057(8) -0.091(8)
C58 0.097(7) 0.078(6) 0.113(8) -0.035(6) 0.020(6) -0.060(6)
Cl1 0.0209(6) 0.0498(7) 0.0298(6) -0.0081(5) -0.0014(4) -0.0166(5)
Cl2 0.0511(9) 0.0424(8) 0.0685(10) -0.0080(7) -0.0325(8) -0.0157(7)
O1 0.061(3) 0.062(3) 0.045(3) 0.008(2) -0.007(2) -0.009(2)
O2 0.030(3) 0.100(4) 0.094(4) 0.037(3) -0.007(2) -0.020(3)
O3 0.105(5) 0.101(5) 0.038(3) -0.011(3) 0.012(3) 0.018(4)
O4 0.248(10) 0.277(11) 0.070(4) -0.018(5) -0.010(5) -0.244(10)
O5 0.064(3) 0.050(3) 0.071(3) -0.009(2) -0.023(2) -0.032(2)
O6 0.071(4) 0.086(4) 0.135(5) 0.063(4) -0.062(4) -0.050(3)
O7 0.241(11) 0.216(9) 0.242(10) 0.188(9) -0.215(10) -0.205(9)
O8 0.114(8) 0.348(17) 0.352(18) -0.296(16) -0.095(10) 0.043(10)
O9 0.047(3) 0.059(3) 0.047(2) -0.010(2) 0.005(2) -0.024(2)
O10 0.050(8) 0.065(7) 0.110(11) -0.028(7) -0.014(7) -0.022(6)
O101 0.097(18) 0.047(12) 0.060(13) -0.006(10) -0.009(12) -0.014(12)
O102 0.045(15) 0.056(15) 0.11(2) -0.022(15) 0.016(15) 0.017(12)
O11 0.153(14) 0.053(7) 0.085(9) -0.011(6) 0.040(9) -0.022(8)
O12 0.157(17) 0.148(15) 0.112(12) -0.036(11) 0.000(11) -0.076(13)
O13 0.152(17) 0.143(16) 0.146(16) 0.017(12) -0.009(13) -0.075(13)
O14 0.17(3) 0.054(14) 0.098(19) -0.007(13) -0.047(19) -0.041(16)
O15 0.068(17) 0.070(16) 0.15(3) 0.029(16) -0.015(16) 0.000(13)

loop_
_atom_type_symbol
_atom_type_description
_atom_type_scat_dispersion_real
_atom_type_scat_dispersion_imag
_atom_type_scat_source
C C 0.0033 0.0016 'International Tables Vol C Tables 4.2.6.8 and 6.1.1.4'
H H 0.0000 0.0000 'International Tables Vol C Tables 4.2.6.8 and 6.1.1.4'
N N 0.0061 0.0033 'International Tables Vol C Tables 4.2.6.8 and 6.1.1.4'
O O 0.0106 0.0060 'International Tables Vol C Tables 4.2.6.8 and 6.1.1.4'
B B 0.0013 0.0007 'International Tables Vol C Tables 4.2.6.8 and 6.1.1.4'
Cl Cl 0.1484 0.1585 'International Tables Vol C Tables 4.2.6.8 and 6.1.1.4'
Fe Fe 0.3463 0.8444 'International Tables Vol C Tables 4.2.6.8 and 6.1.1.4'
Ni Ni 0.3393 1.1124 'International Tables Vol C Tables 4.2.6.8 and 6.1.1.4'

loop_
_geom_angle_atom_site_label_1
_geom_angle_atom_site_label_2
_geom_angle_atom_site_label_3
_geom_angle
_geom_angle_site_symmetry_1
_geom_angle_site_symmetry_3
C2 Fe1 C1 86.12(16) . .
C2 Fe1 C3 89.19(16) . .
C1 Fe1 C3 90.85(17) . .
C2 Fe1 N10 91.85(16) . .
C1 Fe1 N10 92.50(16) . .
C3 Fe1 N10 176.55(16) . .
C2 Fe1 N8 177.57(16) . .
C1 Fe1 N8 92.20(15) . .
C3 Fe1 N8 89.08(15) . .
N10 Fe1 N8 89.97(14) . .
C2 Fe1 N12 91.59(15) . .
C1 Fe1 N12 177.30(15) . .
C3 Fe1 N12 87.69(15) . .
N10 Fe1 N12 89.00(14) . .
N8 Fe1 N12 90.04(14) . .
C4 Fe2 C6 85.16(19) . .
C4 Fe2 C5 84.25(19) . .
C6 Fe2 C5 87.8(2) . .
C4 Fe2 N18 93.96(17) . .
C6 Fe2 N18 179.10(18) . .
C5 Fe2 N18 91.95(18) . .
C4 Fe2 N16 94.27(17) . .
C6 Fe2 N16 92.0(2) . .
C5 Fe2 N16 178.52(18) . .
N18 Fe2 N16 88.23(16) . .
C4 Fe2 N14 174.08(19) . .
C6 Fe2 N14 90.59(19) . .
C5 Fe2 N14 91.48(18) . .
N18 Fe2 N14 90.28(16) . .
N16 Fe2 N14 89.99(16) . .
N2 Ni1 N21 92.19(14) . .
N2 Ni1 N22 175.25(14) . .
N21 Ni1 N22 83.57(14) . .
N2 Ni1 N20 94.92(15) . .
N21 Ni1 N20 94.23(16) . .
N22 Ni1 N20 83.30(15) . .
N2 Ni1 N3 89.91(13) . 2_766
N21 Ni1 N3 176.47(15) . 2_766
N22 Ni1 N3 94.44(13) . 2_766
N20 Ni1 N3 88.41(14) . 2_766
N2 Ni1 N19 100.80(15) . .
N21 Ni1 N19 92.86(16) . .
N22 Ni1 N19 81.61(15) . .
N20 Ni1 N19 162.48(15) . .
N3 Ni1 N19 83.96(15) 2_766 .
N1 Ni2 N23 90.15(14) . .
N1 Ni2 N26 173.40(15) . .
N23 Ni2 N26 83.66(15) . .
N1 Ni2 N24 99.18(15) . .
N23 Ni2 N24 91.78(16) . .
N26 Ni2 N24 83.33(16) . .
N1 Ni2 N4 92.45(14) . .
N23 Ni2 N4 176.69(14) . .
N26 Ni2 N4 93.82(14) . .
N24 Ni2 N4 85.79(15) . .
N1 Ni2 N25 95.78(14) . .
N23 Ni2 N25 96.86(15) . .
N26 Ni2 N25 82.75(14) . .
N24 Ni2 N25 162.69(15) . .
N4 Ni2 N25 84.92(14) . .
N11 B1 N7 108.2(3) . .
N11 B1 N9 106.7(3) . .
N7 B1 N9 107.8(3) . .
N11 B1 H1 111.3 . .
N7 B1 H1 111.3 . .
N9 B1 H1 111.3 . .
N13 B2 N15 107.9(4) . .
N13 B2 N17 108.7(4) . .
N15 B2 N17 106.7(4) . .
N13 B2 H2 111.1 . .
N15 B2 H2 111.1 . .
N17 B2 H2 111.1 . .
C1 N1 Ni2 175.1(4) . .
C2 N2 Ni1 170.7(3) . .
C3 N3 Ni1 158.4(3) . 2_766
C4 N4 Ni2 158.6(4) . .
C9 N7 N8 109.9(3) . .
C9 N7 B1 130.9(4) . .
N8 N7 B1 119.2(3) . .
C7 N8 N7 107.2(3) . .
C7 N8 Fe1 135.1(3) . .
N7 N8 Fe1 117.5(3) . .
C15 N9 N10 109.8(4) . .
C15 N9 B1 130.1(4) . .
N10 N9 B1 120.0(3) . .
C13 N10 N9 107.3(3) . .
C13 N10 Fe1 135.6(3) . .
N9 N10 Fe1 116.5(3) . .
C21 N11 N12 110.1(3) . .
C21 N11 B1 130.5(4) . .
N12 N11 B1 118.8(3) . .
C19 N12 N11 106.9(3) . .
C19 N12 Fe1 135.9(3) . .
N11 N12 Fe1 117.2(2) . .
C27 N13 N14 110.0(4) . .
C27 N13 B2 131.1(5) . .
N14 N13 B2 118.8(4) . .
C25 N14 N13 106.9(4) . .
C25 N14 Fe2 135.1(4) . .
N13 N14 Fe2 117.4(3) . .
C33 N15 N16 109.6(4) . .
C33 N15 B2 130.8(4) . .
N16 N15 B2 119.6(4) . .
C31 N16 N15 107.1(4) . .
C31 N16 Fe2 135.5(3) . .
N15 N16 Fe2 117.0(3) . .
C39 N17 N18 109.6(4) . .
C39 N17 B2 130.6(4) . .
N18 N17 B2 118.9(4) . .
C37 N18 N17 106.6(4) . .
C37 N18 Fe2 136.2(3) . .
N17 N18 Fe2 117.2(3) . .
C43 N19 Ni1 109.3(3) . .
C43 N19 H19A 109.8 . .
Ni1 N19 H19A 109.8 . .
C43 N19 H19B 109.8 . .
Ni1 N19 H19B 109.8 . .
H19A N19 H19B 108.3 . .
C45 N20 Ni1 109.7(3) . .
C45 N20 H20A 109.7 . .
Ni1 N20 H20A 109.7 . .
C45 N20 H20B 109.7 . .
Ni1 N20 H20B 109.7 . .
H20A N20 H20B 108.2 . .
C47 N21 Ni1 110.2(3) . .
C47 N21 H21A 109.6 . .
Ni1 N21 H21A 109.6 . .
C47 N21 H21B 109.6 . .
Ni1 N21 H21B 109.6 . .
H21A N21 H21B 108.1 . .
C44 N22 C46 111.3(4) . .
C44 N22 C48 114.8(4) . .
C46 N22 C48 109.1(4) . .
C44 N22 Ni1 106.2(3) . .
C46 N22 Ni1 105.0(3) . .
C48 N22 Ni1 110.1(3) . .
C49 N23 Ni2 109.1(3) . .
C49 N23 H23A 109.9 . .
Ni2 N23 H23A 109.9 . .
C49 N23 H23E 109.9 . .
Ni2 N23 H23E 109.9 . .
H23A N23 H23E 108.3 . .
C51 N24 Ni2 109.6(3) . .
C51 N24 H24A 109.7 . .
Ni2 N24 H24A 109.7 . .
C51 N24 H24E 109.7 . .
Ni2 N24 H24E 109.7 . .
H24A N24 H24E 108.2 . .
C53 N25 Ni2 109.7(3) . .
C53 N25 H25A 109.7 . .
Ni2 N25 H25A 109.7 . .
C53 N25 H25B 109.7 . .
Ni2 N25 H25B 109.7 . .
H25A N25 H25B 108.2 . .
C52 N26 C54 111.4(4) . .
C52 N26 C50 113.4(4) . .
C54 N26 C50 110.7(4) . .
C52 N26 Ni2 105.8(3) . .
C54 N26 Ni2 106.1(3) . .
C50 N26 Ni2 109.1(3) . .
N1 C1 Fe1 179.4(4) . .
N2 C2 Fe1 179.3(4) . .
N3 C3 Fe1 172.3(4) . .
N4 C4 Fe2 172.1(4) . .
N5 C5 Fe2 177.5(5) . .
N6 C6 Fe2 178.0(5) . .
N8 C7 C8 109.3(4) . .
N8 C7 C12 125.2(4) . .
C8 C7 C12 125.5(4) . .
C9 C8 C7 105.9(4) . .
C9 C8 C11 127.8(4) . .
C7 C8 C11 126.3(4) . .
N7 C9 C8 107.7(4) . .
N7 C9 C10 123.0(4) . .
C8 C9 C10 129.3(4) . .
C9 C10 H10A 109.5 . .
C9 C10 H10B 109.5 . .
H10A C10 H10B 109.5 . .
C9 C10 H10C 109.5 . .
H10A C10 H10C 109.5 . .
H10B C10 H10C 109.5 . .
C8 C11 H11A 109.5 . .
C8 C11 H11B 109.5 . .
H11A C11 H11B 109.5 . .
C8 C11 H11C 109.5 . .
H11A C11 H11C 109.5 . .
H11B C11 H11C 109.5 . .
C7 C12 H12A 109.5 . .
C7 C12 H12B 109.5 . .
H12A C12 H12B 109.5 . .
C7 C12 H12C 109.5 . .
H12A C12 H12C 109.5 . .
H12B C12 H12C 109.5 . .
N10 C13 C14 108.6(4) . .
N10 C13 C18 124.9(4) . .
C14 C13 C18 126.4(4) . .
C15 C14 C13 106.4(4) . .
C15 C14 C17 128.1(5) . .
C13 C14 C17 125.5(5) . .
N9 C15 C14 107.8(4) . .
N9 C15 C16 122.4(5) . .
C14 C15 C16 129.8(5) . .
C15 C16 H16A 109.5 . .
C15 C16 H16B 109.5 . .
H16A C16 H16B 109.5 . .
C15 C16 H16C 109.5 . .
H16A C16 H16C 109.5 . .
H16B C16 H16C 109.5 . .
C14 C17 H17A 109.5 . .
C14 C17 H17B 109.5 . .
H17A C17 H17B 109.5 . .
C14 C17 H17C 109.5 . .
H17A C17 H17C 109.5 . .
H17B C17 H17C 109.5 . .
C13 C18 H18A 109.5 . .
C13 C18 H18B 109.5 . .
H18A C18 H18B 109.5 . .
C13 C18 H18C 109.5 . .
H18A C18 H18C 109.5 . .
H18B C18 H18C 109.5 . .
N12 C19 C20 109.7(4) . .
N12 C19 C24 125.1(4) . .
C20 C19 C24 125.2(4) . .
C21 C20 C19 105.4(4) . .
C21 C20 C23 128.2(4) . .
C19 C20 C23 126.4(4) . .
N11 C21 C20 107.9(4) . .
N11 C21 C22 121.8(4) . .
C20 C21 C22 130.3(4) . .
C21 C22 H22A 109.5 . .
C21 C22 H22B 109.5 . .
H22A C22 H22B 109.5 . .
C21 C22 H22C 109.5 . .
H22A C22 H22C 109.5 . .
H22B C22 H22C 109.5 . .
C20 C23 H23B 109.5 . .
C20 C23 H23C 109.5 . .
H23B C23 H23C 109.5 . .
C20 C23 H23D 109.5 . .
H23B C23 H23D 109.5 . .
H23C C23 H23D 109.5 . .
C19 C24 H24B 109.5 . .
C19 C24 H24C 109.5 . .
H24B C24 H24C 109.5 . .
C19 C24 H24D 109.5 . .
H24B C24 H24D 109.5 . .
H24C C24 H24D 109.5 . .
N14 C25 C26 109.2(5) . .
N14 C25 C30 125.1(5) . .
C26 C25 C30 125.7(5) . .
C27 C26 C25 105.9(4) . .
C27 C26 C29 126.9(5) . .
C25 C26 C29 127.2(6) . .
N13 C27 C26 108.0(5) . .
N13 C27 C28 122.3(5) . .
C26 C27 C28 129.6(5) . .
C27 C28 H28A 109.5 . .
C27 C28 H28B 109.5 . .
H28A C28 H28B 109.5 . .
C27 C28 H28C 109.5 . .
H28A C28 H28C 109.5 . .
H28B C28 H28C 109.5 . .
C26 C29 H29A 109.5 . .
C26 C29 H29B 109.5 . .
H29A C29 H29B 109.5 . .
C26 C29 H29C 109.5 . .
H29A C29 H29C 109.5 . .
H29B C29 H29C 109.5 . .
C25 C30 H30A 109.5 . .
C25 C30 H30B 109.5 . .
H30A C30 H30B 109.5 . .
C25 C30 H30C 109.5 . .
H30A C30 H30C 109.5 . .
H30B C30 H30C 109.5 . .
N16 C31 C32 108.9(5) . .
N16 C31 C36 124.1(4) . .
C32 C31 C36 127.0(5) . .
C33 C32 C31 106.9(4) . .
C33 C32 C35 126.9(5) . .
C31 C32 C35 126.2(5) . .
N15 C33 C32 107.5(4) . .
N15 C33 C34 123.0(5) . .
C32 C33 C34 129.6(5) . .
C33 C34 H34A 109.5 . .
C33 C34 H34B 109.5 . .
H34A C34 H34B 109.5 . .
C33 C34 H34C 109.5 . .
H34A C34 H34C 109.5 . .
H34B C34 H34C 109.5 . .
C32 C35 H35A 109.5 . .
C32 C35 H35B 109.5 . .
H35A C35 H35B 109.5 . .
C32 C35 H35C 109.5 . .
H35A C35 H35C 109.5 . .
H35B C35 H35C 109.5 . .
C31 C36 H36A 109.5 . .
C31 C36 H36B 109.5 . .
H36A C36 H36B 109.5 . .
C31 C36 H36C 109.5 . .
H36A C36 H36C 109.5 . .
H36B C36 H36C 109.5 . .
N18 C37 C38 110.2(4) . .
N18 C37 C42 123.3(4) . .
C38 C37 C42 126.5(4) . .
C37 C38 C39 105.8(4) . .
C37 C38 C41 127.9(4) . .
C39 C38 C41 126.2(5) . .
N17 C39 C38 107.8(4) . .
N17 C39 C40 123.6(4) . .
C38 C39 C40 128.6(5) . .
C39 C40 H40A 109.5 . .
C39 C40 H40B 109.5 . .
H40A C40 H40B 109.5 . .
C39 C40 H40C 109.5 . .
H40A C40 H40C 109.5 . .
H40B C40 H40C 109.5 . .
C38 C41 H41A 109.5 . .
C38 C41 H41B 109.5 . .
H41A C41 H41B 109.5 . .
C38 C41 H41C 109.5 . .
H41A C41 H41C 109.5 . .
H41B C41 H41C 109.5 . .
C37 C42 H42A 109.5 . .
C37 C42 H42B 109.5 . .
H42A C42 H42B 109.5 . .
C37 C42 H42C 109.5 . .
H42A C42 H42C 109.5 . .
H42B C42 H42C 109.5 . .
N19 C43 C44 111.1(4) . .
N19 C43 H43A 109.4 . .
C44 C43 H43A 109.4 . .
N19 C43 H43B 109.4 . .
C44 C43 H43B 109.4 . .
H43A C43 H43B 108.0 . .
N22 C44 C43 108.7(4) . .
N22 C44 H44A 110.0 . .
C43 C44 H44A 110.0 . .
N22 C44 H44B 110.0 . .
C43 C44 H44B 110.0 . .
H44A C44 H44B 108.3 . .
N20 C45 C46 109.6(4) . .
N20 C45 H45A 109.7 . .
C46 C45 H45A 109.7 . .
N20 C45 H45B 109.7 . .
C46 C45 H45B 109.7 . .
H45A C45 H45B 108.2 . .
N22 C46 C45 111.1(4) . .
N22 C46 H46A 109.4 . .
C45 C46 H46A 109.4 . .
N22 C46 H46B 109.4 . .
C45 C46 H46B 109.4 . .
H46A C46 H46B 108.0 . .
N21 C47 C48 113.6(4) . .
N21 C47 H47A 108.8 . .
C48 C47 H47A 108.8 . .
N21 C47 H47B 108.8 . .
C48 C47 H47B 108.8 . .
H47A C47 H47B 107.7 . .
C47 C48 N22 114.4(4) . .
C47 C48 H48A 108.7 . .
N22 C48 H48A 108.7 . .
C47 C48 H48B 108.7 . .
N22 C48 H48B 108.7 . .
H48A C48 H48B 107.6 . .
N23 C49 C50 109.8(4) . .
N23 C49 H49A 109.7 . .
C50 C49 H49A 109.7 . .
N23 C49 H49B 109.7 . .
C50 C49 H49B 109.7 . .
H49A C49 H49B 108.2 . .
N26 C50 C49 113.0(4) . .
N26 C50 H50A 109.0 . .
C49 C50 H50A 109.0 . .
N26 C50 H50B 109.0 . .
C49 C50 H50B 109.0 . .
H50A C50 H50B 107.8 . .
N24 C51 C52 110.9(4) . .
N24 C51 H51A 109.5 . .
C52 C51 H51A 109.5 . .
N24 C51 H51B 109.5 . .
C52 C51 H51B 109.5 . .
H51A C51 H51B 108.0 . .
N26 C52 C51 111.9(4) . .
N26 C52 H52A 109.2 . .
C51 C52 H52A 109.2 . .
N26 C52 H52B 109.2 . .
C51 C52 H52B 109.2 . .
H52A C52 H52B 107.9 . .
N25 C53 C54 110.8(4) . .
N25 C53 H53A 109.5 . .
C54 C53 H53A 109.5 . .
N25 C53 H53B 109.5 . .
C54 C53 H53B 109.5 . .
H53A C53 H53B 108.1 . .
N26 C54 C53 110.7(4) . .
N26 C54 H54A 109.5 . .
C53 C54 H54A 109.5 . .
N26 C54 H54B 109.5 . .
C53 C54 H54B 109.5 . .
H54A C54 H54B 108.1 . .
N27 C55 C56 171.6(16) . .
C55 C56 H56A 109.5 . .
C55 C56 H56B 109.5 . .
H56A C56 H56B 109.5 . .
C55 C56 H56C 109.5 . .
H56A C56 H56C 109.5 . .
H56B C56 H56C 109.5 . .
N28 C57 C58 179.7(12) . .
C57 C58 H58A 109.5 . .
C57 C58 H58B 109.5 . .
H58A C58 H58B 109.5 . .
C57 C58 H58C 109.5 . .
H58A C58 H58C 109.5 . .
H58B C58 H58C 109.5 . .
O4 Cl1 O2 110.3(6) . .
O4 Cl1 O3 110.5(5) . .
O2 Cl1 O3 108.6(4) . .
O4 Cl1 O1 109.7(4) . .
O2 Cl1 O1 107.1(3) . .
O3 Cl1 O1 110.6(4) . .
O7 Cl2 O8 105.5(10) . .
O7 Cl2 O6 110.2(5) . .
O8 Cl2 O6 109.7(7) . .
O7 Cl2 O5 107.6(4) . .
O8 Cl2 O5 110.3(5) . .
O6 Cl2 O5 113.3(3) . .
H9W1 O9 H9W2 95(2) . .

loop_
_geom_bond_atom_site_label_1
_geom_bond_atom_site_label_2
_geom_bond_distance
_geom_bond_site_symmetry_2
Fe1 C2 1.920(4) .
Fe1 C1 1.921(4) .
Fe1 C3 1.935(4) .
Fe1 N10 1.979(4) .
Fe1 N8 2.001(3) .
Fe1 N12 2.019(3) .
Fe2 C4 1.921(4) .
Fe2 C6 1.924(5) .
Fe2 C5 1.932(5) .
Fe2 N18 1.982(4) .
Fe2 N16 1.997(4) .
Fe2 N14 2.007(4) .
Ni1 N2 2.038(4) .
Ni1 N21 2.089(4) .
Ni1 N22 2.093(4) .
Ni1 N20 2.105(4) .
Ni1 N3 2.131(4) 2_766
Ni1 N19 2.133(4) .
Ni2 N1 2.050(4) .
Ni2 N23 2.091(4) .
Ni2 N26 2.097(4) .
Ni2 N24 2.119(4) .
Ni2 N4 2.126(4) .
Ni2 N25 2.130(4) .
B1 N11 1.529(6) .
B1 N7 1.536(6) .
B1 N9 1.547(6) .
B1 H1 1.0000 .
B2 N13 1.525(7) .
B2 N15 1.530(7) .
B2 N17 1.536(7) .
B2 H2 1.0000 .
N1 C1 1.152(5) .
N2 C2 1.151(5) .
N3 C3 1.157(5) .
N3 Ni1 2.131(4) 2_766
N4 C4 1.153(6) .
N5 C5 1.148(6) .
N6 C6 1.152(7) .
N7 C9 1.357(5) .
N7 N8 1.360(5) .
N8 C7 1.348(5) .
N9 C15 1.353(6) .
N9 N10 1.373(5) .
N10 C13 1.341(5) .
N11 C21 1.351(5) .
N11 N12 1.364(5) .
N12 C19 1.347(5) .
N13 C27 1.352(6) .
N13 N14 1.362(6) .
N14 C25 1.352(6) .
N15 C33 1.358(6) .
N15 N16 1.363(6) .
N16 C31 1.354(6) .
N17 C39 1.351(7) .
N17 N18 1.376(5) .
N18 C37 1.349(6) .
N19 C43 1.482(6) .
N19 H19A 0.9200 .
N19 H19B 0.9200 .
N20 C45 1.468(6) .
N20 H20A 0.9200 .
N20 H20B 0.9200 .
N21 C47 1.461(6) .
N21 H21A 0.9200 .
N21 H21B 0.9200 .
N22 C44 1.462(6) .
N22 C46 1.480(6) .
N22 C48 1.494(6) .
N23 C49 1.481(6) .
N23 H23A 0.9200 .
N23 H23E 0.9200 .
N24 C51 1.492(7) .
N24 H24A 0.9200 .
N24 H24E 0.9200 .
N25 C53 1.483(6) .
N25 H25A 0.9200 .
N25 H25B 0.9200 .
N26 C52 1.476(6) .
N26 C54 1.479(6) .
N26 C50 1.487(6) .
C7 C8 1.399(6) .
C7 C12 1.485(6) .
C8 C9 1.383(6) .
C8 C11 1.496(6) .
C9 C10 1.488(6) .
C10 H10A 0.9800 .
C10 H10B 0.9800 .
C10 H10C 0.9800 .
C11 H11A 0.9800 .
C11 H11B 0.9800 .
C11 H11C 0.9800 .
C12 H12A 0.9800 .
C12 H12B 0.9800 .
C12 H12C 0.9800 .
C13 C14 1.414(7) .
C13 C18 1.485(7) .
C14 C15 1.374(7) .
C14 C17 1.502(7) .
C15 C16 1.486(7) .
C16 H16A 0.9800 .
C16 H16B 0.9800 .
C16 H16C 0.9800 .
C17 H17A 0.9800 .
C17 H17B 0.9800 .
C17 H17C 0.9800 .
C18 H18A 0.9800 .
C18 H18B 0.9800 .
C18 H18C 0.9800 .
C19 C20 1.402(6) .
C19 C24 1.498(6) .
C20 C21 1.388(6) .
C20 C23 1.501(6) .
C21 C22 1.490(6) .
C22 H22A 0.9800 .
C22 H22B 0.9800 .
C22 H22C 0.9800 .
C23 H23B 0.9800 .
C23 H23C 0.9800 .
C23 H23D 0.9800 .
C24 H24B 0.9800 .
C24 H24C 0.9800 .
C24 H24D 0.9800 .
C25 C26 1.402(8) .
C25 C30 1.492(8) .
C26 C27 1.379(8) .
C26 C29 1.510(7) .
C27 C28 1.476(8) .
C28 H28A 0.9800 .
C28 H28B 0.9800 .
C28 H28C 0.9800 .
C29 H29A 0.9800 .
C29 H29B 0.9800 .
C29 H29C 0.9800 .
C30 H30A 0.9800 .
C30 H30B 0.9800 .
C30 H30C 0.9800 .
C31 C32 1.386(7) .
C31 C36 1.485(8) .
C32 C33 1.374(8) .
C32 C35 1.508(7) .
C33 C34 1.480(8) .
C34 H34A 0.9800 .
C34 H34B 0.9800 .
C34 H34C 0.9800 .
C35 H35A 0.9800 .
C35 H35B 0.9800 .
C35 H35C 0.9800 .
C36 H36A 0.9800 .
C36 H36B 0.9800 .
C36 H36C 0.9800 .
C37 C38 1.380(7) .
C37 C42 1.493(6) .
C38 C39 1.396(7) .
C38 C41 1.500(7) .
C39 C40 1.491(7) .
C40 H40A 0.9800 .
C40 H40B 0.9800 .
C40 H40C 0.9800 .
C41 H41A 0.9800 .
C41 H41B 0.9800 .
C41 H41C 0.9800 .
C42 H42A 0.9800 .
C42 H42B 0.9800 .
C42 H42C 0.9800 .
C43 C44 1.512(7) .
C43 H43A 0.9900 .
C43 H43B 0.9900 .
C44 H44A 0.9900 .
C44 H44B 0.9900 .
C45 C46 1.499(7) .
C45 H45A 0.9900 .
C45 H45B 0.9900 .
C46 H46A 0.9900 .
C46 H46B 0.9900 .
C47 C48 1.486(7) .
C47 H47A 0.9900 .
C47 H47B 0.9900 .
C48 H48A 0.9900 .
C48 H48B 0.9900 .
C49 C50 1.514(7) .
C49 H49A 0.9900 .
C49 H49B 0.9900 .
C50 H50A 0.9900 .
C50 H50B 0.9900 .
C51 C52 1.507(8) .
C51 H51A 0.9900 .
C51 H51B 0.9900 .
C52 H52A 0.9900 .
C52 H52B 0.9900 .
C53 C54 1.516(7) .
C53 H53A 0.9900 .
C53 H53B 0.9900 .
C54 H54A 0.9900 .
C54 H54B 0.9900 .
N27 C55 1.191(13) .
C55 C56 1.273(15) .
C56 H56A 0.9800 .
C56 H56B 0.9800 .
C56 H56C 0.9800 .
N28 C57 1.195(15) .
C57 C58 1.346(14) .
C58 H58A 0.9800 .
C58 H58B 0.9800 .
C58 H58C 0.9800 .
Cl1 O4 1.352(6) .
Cl1 O2 1.388(5) .
Cl1 O3 1.408(5) .
Cl1 O1 1.455(5) .
Cl2 O7 1.355(8) .
Cl2 O8 1.363(9) .
Cl2 O6 1.372(5) .
Cl2 O5 1.417(4) .
O9 H9W1 0.994(19) .
O9 H9W2 1.019(19) .
O101 O102 1.28(4) .

loop_
_geom_torsion_atom_site_label_1
_geom_torsion_atom_site_label_2
_geom_torsion_atom_site_label_3
_geom_torsion_atom_site_label_4
_geom_torsion
_geom_torsion_site_symmetry_1
N23 Ni2 N1 C1 34(4) .
N26 Ni2 N1 C1 13(5) .
N24 Ni2 N1 C1 125(4) .
N4 Ni2 N1 C1 -148(4) .
N25 Ni2 N1 C1 -63(4) .
N21 Ni1 N2 C2 108(2) .
N22 Ni1 N2 C2 81(3) .
N20 Ni1 N2 C2 13(2) .
N3 Ni1 N2 C2 -75(2) 2_766
N19 Ni1 N2 C2 -159(2) .
N1 Ni2 N4 C4 91.5(9) .
N23 Ni2 N4 C4 -127(2) .
N26 Ni2 N4 C4 -86.5(9) .
N24 Ni2 N4 C4 -169.5(10) .
N25 Ni2 N4 C4 -4.1(9) .
N11 B1 N7 C9 -123.6(4) .
N9 B1 N7 C9 121.4(4) .
N11 B1 N7 N8 54.8(5) .
N9 B1 N7 N8 -60.3(4) .
C9 N7 N8 C7 0.1(4) .
B1 N7 N8 C7 -178.6(3) .
C9 N7 N8 Fe1 -175.5(3) .
B1 N7 N8 Fe1 5.8(4) .
C2 Fe1 N8 C7 7(4) .
C1 Fe1 N8 C7 -39.2(4) .
C3 Fe1 N8 C7 51.6(4) .
N10 Fe1 N8 C7 -131.7(4) .
N12 Fe1 N8 C7 139.3(4) .
C2 Fe1 N8 N7 -179(100) .
C1 Fe1 N8 N7 134.8(3) .
C3 Fe1 N8 N7 -134.4(3) .
N10 Fe1 N8 N7 42.3(3) .
N12 Fe1 N8 N7 -46.7(3) .
N11 B1 N9 C15 116.3(5) .
N7 B1 N9 C15 -127.7(4) .
N11 B1 N9 N10 -63.7(4) .
N7 B1 N9 N10 52.4(5) .
C15 N9 N10 C13 0.9(5) .
B1 N9 N10 C13 -179.2(4) .
C15 N9 N10 Fe1 -172.1(3) .
B1 N9 N10 Fe1 7.9(4) .
C2 Fe1 N10 C13 -37.6(4) .
C1 Fe1 N10 C13 48.6(4) .
C3 Fe1 N10 C13 -145(2) .
N8 Fe1 N10 C13 140.8(4) .
N12 Fe1 N10 C13 -129.2(4) .
C2 Fe1 N10 N9 132.7(3) .
C1 Fe1 N10 N9 -141.1(3) .
C3 Fe1 N10 N9 25(3) .
N8 Fe1 N10 N9 -48.9(3) .
N12 Fe1 N10 N9 41.1(3) .
N7 B1 N11 C21 125.8(5) .
N9 B1 N11 C21 -118.4(5) .
N7 B1 N11 N12 -63.6(5) .
N9 B1 N11 N12 52.2(5) .
C21 N11 N12 C19 0.5(5) .
B1 N11 N12 C19 -171.9(4) .
C21 N11 N12 Fe1 -178.7(3) .
B1 N11 N12 Fe1 8.9(5) .
C2 Fe1 N12 C19 38.3(4) .
C1 Fe1 N12 C19 6(4) .
C3 Fe1 N12 C19 -50.9(4) .
N10 Fe1 N12 C19 130.1(4) .
N8 Fe1 N12 C19 -139.9(4) .
C2 Fe1 N12 N11 -142.8(3) .
C1 Fe1 N12 N11 -175(3) .
C3 Fe1 N12 N11 128.1(3) .
N10 Fe1 N12 N11 -51.0(3) .
N8 Fe1 N12 N11 39.0(3) .
N15 B2 N13 C27 119.0(5) .
N17 B2 N13 C27 -125.6(5) .
N15 B2 N13 N14 -62.9(5) .
N17 B2 N13 N14 52.5(6) .
C27 N13 N14 C25 -0.5(5) .
B2 N13 N14 C25 -179.0(4) .
C27 N13 N14 Fe2 -173.6(3) .
B2 N13 N14 Fe2 7.9(5) .
C4 Fe2 N14 C25 5.3(19) .
C6 Fe2 N14 C25 -38.7(5) .
C5 Fe2 N14 C25 49.1(5) .
N18 Fe2 N14 C25 141.0(5) .
N16 Fe2 N14 C25 -130.8(5) .
C4 Fe2 N14 N13 175.9(15) .
C6 Fe2 N14 N13 131.9(3) .
C5 Fe2 N14 N13 -140.3(3) .
N18 Fe2 N14 N13 -48.4(3) .
N16 Fe2 N14 N13 39.8(3) .
N13 B2 N15 C33 -125.9(5) .
N17 B2 N15 C33 117.5(5) .
N13 B2 N15 N16 55.1(5) .
N17 B2 N15 N16 -61.6(6) .
C33 N15 N16 C31 0.4(5) .
B2 N15 N16 C31 179.7(4) .
C33 N15 N16 Fe2 -174.0(3) .
B2 N15 N16 Fe2 5.2(5) .
C4 Fe2 N16 C31 -34.8(5) .
C6 Fe2 N16 C31 50.5(5) .
C5 Fe2 N16 C31 -32(8) .
N18 Fe2 N16 C31 -128.7(5) .
N14 Fe2 N16 C31 141.1(5) .
C4 Fe2 N16 N15 137.6(3) .
C6 Fe2 N16 N15 -137.2(3) .
C5 Fe2 N16 N15 140(8) .
N18 Fe2 N16 N15 43.7(3) .
N14 Fe2 N16 N15 -46.6(3) .
N13 B2 N17 C39 128.3(5) .
N15 B2 N17 C39 -115.5(6) .
N13 B2 N17 N18 -63.2(5) .
N15 B2 N17 N18 53.0(6) .
C39 N17 N18 C37 0.3(5) .
B2 N17 N18 C37 -170.4(4) .
C39 N17 N18 Fe2 179.5(3) .
B2 N17 N18 Fe2 8.7(5) .
C4 Fe2 N18 C37 33.7(5) .
C6 Fe2 N18 C37 21(14) .
C5 Fe2 N18 C37 -50.7(5) .
N16 Fe2 N18 C37 127.8(5) .
N14 Fe2 N18 C37 -142.2(5) .
C4 Fe2 N18 N17 -145.2(3) .
C6 Fe2 N18 N17 -157(14) .
C5 Fe2 N18 N17 130.5(3) .
N16 Fe2 N18 N17 -51.0(3) .
N14 Fe2 N18 N17 39.0(3) .
N2 Ni1 N19 C43 179.5(3) .
N21 Ni1 N19 C43 -87.7(4) .
N22 Ni1 N19 C43 -4.6(3) .
N20 Ni1 N19 C43 26.1(7) .
N3 Ni1 N19 C43 90.8(4) 2_766
N2 Ni1 N20 C45 172.8(3) .
N21 Ni1 N20 C45 80.2(3) .
N22 Ni1 N20 C45 -2.8(3) .
N3 Ni1 N20 C45 -97.5(3) 2_766
N19 Ni1 N20 C45 -33.4(7) .
N2 Ni1 N21 C47 166.6(3) .
N22 Ni1 N21 C47 -15.6(3) .
N20 Ni1 N21 C47 -98.3(4) .
N3 Ni1 N21 C47 40(3) 2_766
N19 Ni1 N21 C47 65.7(4) .
N2 Ni1 N22 C44 151.0(17) .
N21 Ni1 N22 C44 124.1(3) .
N20 Ni1 N22 C44 -140.8(3) .
N3 Ni1 N22 C44 -53.0(3) 2_766
N19 Ni1 N22 C44 30.3(3) .
N2 Ni1 N22 C46 -91.1(18) .
N21 Ni1 N22 C46 -118.0(3) .
N20 Ni1 N22 C46 -22.9(3) .
N3 Ni1 N22 C46 65.0(3) 2_766
N19 Ni1 N22 C46 148.2(3) .
N2 Ni1 N22 C48 26.2(19) .
N21 Ni1 N22 C48 -0.7(4) .
N20 Ni1 N22 C48 94.3(4) .
N3 Ni1 N22 C48 -177.8(4) 2_766
N19 Ni1 N22 C48 -94.6(4) .
N1 Ni2 N23 C49 163.9(3) .
N26 Ni2 N23 C49 -18.4(3) .
N24 Ni2 N23 C49 64.7(3) .
N4 Ni2 N23 C49 22(3) .
N25 Ni2 N23 C49 -100.2(3) .
N1 Ni2 N24 C51 -176.0(3) .
N23 Ni2 N24 C51 -85.6(3) .
N26 Ni2 N24 C51 -2.2(3) .
N4 Ni2 N24 C51 92.1(3) .
N25 Ni2 N24 C51 34.5(7) .
N1 Ni2 N25 C53 175.4(3) .
N23 Ni2 N25 C53 84.5(3) .
N26 Ni2 N25 C53 1.8(3) .
N24 Ni2 N25 C53 -34.9(7) .
N4 Ni2 N25 C53 -92.7(3) .
N1 Ni2 N26 C52 138.0(12) .
N23 Ni2 N26 C52 117.7(3) .
N24 Ni2 N26 C52 25.2(3) .
N4 Ni2 N26 C52 -60.1(3) .
N25 Ni2 N26 C52 -144.5(3) .
N1 Ni2 N26 C54 -103.6(13) .
N23 Ni2 N26 C54 -123.8(3) .
N24 Ni2 N26 C54 143.6(3) .
N4 Ni2 N26 C54 58.3(3) .
N25 Ni2 N26 C54 -26.1(3) .
N1 Ni2 N26 C50 15.7(14) .
N23 Ni2 N26 C50 -4.6(3) .
N24 Ni2 N26 C50 -97.1(3) .
N4 Ni2 N26 C50 177.6(3) .
N25 Ni2 N26 C50 93.2(3) .
Ni2 N1 C1 Fe1 -167(100) .
C2 Fe1 C1 N1 89(41) .
C3 Fe1 C1 N1 178(100) .
N10 Fe1 C1 N1 -3(41) .
N8 Fe1 C1 N1 -93(41) .
N12 Fe1 C1 N1 121(41) .
Ni1 N2 C2 Fe1 100(38) .
C1 Fe1 C2 N2 95(39) .
C3 Fe1 C2 N2 4(39) .
N10 Fe1 C2 N2 -172(100) .
N8 Fe1 C2 N2 49(41) .
N12 Fe1 C2 N2 -83(39) .
Ni1 N3 C3 Fe1 21(3) 2_766
C2 Fe1 C3 N3 -113(3) .
C1 Fe1 C3 N3 160(3) .
N10 Fe1 C3 N3 -6(5) .
N8 Fe1 C3 N3 68(3) .
N12 Fe1 C3 N3 -22(3) .
Ni2 N4 C4 Fe2 13(4) .
C6 Fe2 C4 N4 53(3) .
C5 Fe2 C4 N4 -35(3) .
N18 Fe2 C4 N4 -127(3) .
N16 Fe2 C4 N4 145(3) .
N14 Fe2 C4 N4 9(4) .
C4 Fe2 C5 N5 14(11) .
C6 Fe2 C5 N5 -71(11) .
N18 Fe2 C5 N5 108(11) .
N16 Fe2 C5 N5 11(16) .
N14 Fe2 C5 N5 -162(11) .
C4 Fe2 C6 N6 -18(17) .
C5 Fe2 C6 N6 66(18) .
N18 Fe2 C6 N6 -6(27) .
N16 Fe2 C6 N6 -112(18) .
N14 Fe2 C6 N6 158(18) .
N7 N8 C7 C8 0.4(4) .
Fe1 N8 C7 C8 174.7(3) .
N7 N8 C7 C12 -177.0(4) .
Fe1 N8 C7 C12 -2.6(6) .
N8 C7 C8 C9 -0.6(5) .
C12 C7 C8 C9 176.7(4) .
N8 C7 C8 C11 -177.8(4) .
C12 C7 C8 C11 -0.5(7) .
N8 N7 C9 C8 -0.4(5) .
B1 N7 C9 C8 178.0(4) .
N8 N7 C9 C10 179.0(4) .
B1 N7 C9 C10 -2.6(7) .
C7 C8 C9 N7 0.6(5) .
C11 C8 C9 N7 177.8(4) .
C7 C8 C9 C10 -178.7(4) .
C11 C8 C9 C10 -1.6(8) .
N9 N10 C13 C14 -0.3(5) .
Fe1 N10 C13 C14 170.6(3) .
N9 N10 C13 C18 177.9(4) .
Fe1 N10 C13 C18 -11.1(7) .
N10 C13 C14 C15 -0.3(6) .
C18 C13 C14 C15 -178.5(5) .
N10 C13 C14 C17 -178.7(5) .
C18 C13 C14 C17 3.1(9) .
N10 N9 C15 C14 -1.0(5) .
B1 N9 C15 C14 179.0(4) .
N10 N9 C15 C16 177.5(4) .
B1 N9 C15 C16 -2.4(7) .
C13 C14 C15 N9 0.8(6) .
C17 C14 C15 N9 179.2(6) .
C13 C14 C15 C16 -177.6(5) .
C17 C14 C15 C16 0.8(10) .
N11 N12 C19 C20 -0.8(5) .
Fe1 N12 C19 C20 178.2(3) .
N11 N12 C19 C24 178.4(4) .
Fe1 N12 C19 C24 -2.6(7) .
N12 C19 C20 C21 0.8(5) .
C24 C19 C20 C21 -178.4(4) .
N12 C19 C20 C23 178.5(5) .
C24 C19 C20 C23 -0.6(7) .
N12 N11 C21 C20 -0.1(5) .
B1 N11 C21 C20 171.2(4) .
N12 N11 C21 C22 179.9(4) .
B1 N11 C21 C22 -8.9(7) .
C19 C20 C21 N11 -0.4(5) .
C23 C20 C21 N11 -178.1(5) .
C19 C20 C21 C22 179.7(5) .
C23 C20 C21 C22 2.0(9) .
N13 N14 C25 C26 0.4(5) .
Fe2 N14 C25 C26 171.7(4) .
N13 N14 C25 C30 177.8(5) .
Fe2 N14 C25 C30 -10.9(8) .
N14 C25 C26 C27 -0.1(6) .
C30 C25 C26 C27 -177.5(5) .
N14 C25 C26 C29 -178.6(5) .
C30 C25 C26 C29 4.0(9) .
N14 N13 C27 C26 0.5(5) .
B2 N13 C27 C26 178.7(5) .
N14 N13 C27 C28 -179.5(5) .
B2 N13 C27 C28 -1.2(8) .
C25 C26 C27 N13 -0.2(6) .
C29 C26 C27 N13 178.3(5) .
C25 C26 C27 C28 179.7(5) .
C29 C26 C27 C28 -1.7(9) .
N15 N16 C31 C32 -0.4(5) .
Fe2 N16 C31 C32 172.6(4) .
N15 N16 C31 C36 179.5(5) .
Fe2 N16 C31 C36 -7.6(8) .
N16 C31 C32 C33 0.2(6) .
C36 C31 C32 C33 -179.7(5) .
N16 C31 C32 C35 -177.8(5) .
C36 C31 C32 C35 2.3(9) .
N16 N15 C33 C32 -0.3(5) .
B2 N15 C33 C32 -179.5(5) .
N16 N15 C33 C34 179.7(5) .
B2 N15 C33 C34 0.6(8) .
C31 C32 C33 N15 0.1(6) .
C35 C32 C33 N15 178.1(5) .
C31 C32 C33 C34 -179.9(6) .
C35 C32 C33 C34 -2.0(10) .
N17 N18 C37 C38 -0.7(5) .
Fe2 N18 C37 C38 -179.6(3) .
N17 N18 C37 C42 177.3(4) .
Fe2 N18 C37 C42 -1.6(7) .
N18 C37 C38 C39 0.7(5) .
C42 C37 C38 C39 -177.2(4) .
N18 C37 C38 C41 177.0(5) .
C42 C37 C38 C41 -0.9(8) .
N18 N17 C39 C38 0.1(5) .
B2 N17 C39 C38 169.4(5) .
N18 N17 C39 C40 -178.8(5) .
B2 N17 C39 C40 -9.5(9) .
C37 C38 C39 N17 -0.5(6) .
C41 C38 C39 N17 -176.9(5) .
C37 C38 C39 C40 178.3(5) .
C41 C38 C39 C40 1.9(9) .
Ni1 N19 C43 C44 -21.7(6) .
C46 N22 C44 C43 -164.3(4) .
C48 N22 C44 C43 71.2(5) .
Ni1 N22 C44 C43 -50.6(4) .
N19 C43 C44 N22 48.8(6) .
Ni1 N20 C45 C46 28.3(5) .
C44 N22 C46 C45 160.3(4) .
C48 N22 C46 C45 -72.1(5) .
Ni1 N22 C46 C45 45.9(4) .
N20 C45 C46 N22 -50.9(6) .
Ni1 N21 C47 C48 29.4(6) .
N21 C47 C48 N22 -31.4(8) .
C44 N22 C48 C47 -102.6(6) .
C46 N22 C48 C47 131.8(5) .
Ni1 N22 C48 C47 17.1(6) .
Ni2 N23 C49 C50 37.5(5) .
C52 N26 C50 C49 -90.6(5) .
C54 N26 C50 C49 143.4(4) .
Ni2 N26 C50 C49 27.0(5) .
N23 C49 C50 N26 -43.6(6) .
Ni2 N24 C51 C52 -21.4(5) .
C54 N26 C52 C51 -159.8(4) .
C50 N26 C52 C51 74.5(5) .
Ni2 N26 C52 C51 -45.0(5) .
N24 C51 C52 N26 45.4(6) .
Ni2 N25 C53 C54 22.8(5) .
C52 N26 C54 C53 161.1(4) .
C50 N26 C54 C53 -71.7(5) .
Ni2 N26 C54 C53 46.5(4) .
N25 C53 C54 N26 -47.1(5) .
